data_4030152
loop_
_publ_author_name
'Hanessian, Stephen'
'Ch\'enard, Etienne'
'Guesn\'e, S\'ebastien'
'Cusson, Jean-Philippe'

_publ_section_title
;
 Conception and Evolution of Stereocontrolled Strategies toward
 Functionalized 8-Aryloctanoic Acids Related to the Total Synthesis of
 Aliskiren.
;
_journal_issue 20
_journal_name_full 'The Journal of organic chemistry'
_journal_page_first 9531
_journal_page_last 9545
_journal_paper_doi 10.1021/jo5015195
_journal_volume 79
_journal_year 2014
_chemical_absolute_configuration rmad
_chemical_compound_source 'Synthesized by the authors. See text'
_chemical_formula_sum 'C35 H40 O7'
_chemical_formula_weight 572.67
_chemical_name_systematic
; 
 ? 
;
_space_group_IT_number 4
_symmetry_cell_setting monoclinic
_symmetry_space_group_name_Hall 'P 2yb'
_symmetry_space_group_name_H-M 'P 1 21 1'
_atom_sites_solution_hydrogens geom
_atom_sites_solution_primary direct
_atom_sites_solution_secondary difmap
_audit_creation_method SHELXL-97
_cell_angle_alpha 90.00
_cell_angle_beta 101.0560(10)
_cell_angle_gamma 90.00
_cell_formula_units_Z 2
_cell_length_a 12.6491(2)
_cell_length_b 7.40420(10)
_cell_length_c 16.8171(3)
_cell_measurement_reflns_used 18196
_cell_measurement_temperature 100(2)
_cell_measurement_theta_max 135.00
_cell_measurement_theta_min 5.40
_cell_volume 1545.80(4)
_computing_cell_refinement 'SMART (Bruker, 2003)'
_computing_data_collection 'SMART (Bruker, 2003)'
_computing_data_reduction 'SAINT (Bruker, 2004)'
_computing_molecular_graphics 'SHELXTL (Bruker, 1997)'
_computing_publication_material 'UdMX (local program)'
_computing_structure_refinement 'SHELXL97 (Sheldrick, 1997)'
_computing_structure_solution 'SHELXS97 (Sheldrick, 1997)'
_diffrn_ambient_temperature 100(2)
_diffrn_detector_area_resol_mean 5.5
_diffrn_measured_fraction_theta_full 0.953
_diffrn_measured_fraction_theta_max 0.953
_diffrn_measurement_device_type 'Bruker Microstar'
_diffrn_measurement_method \w
_diffrn_radiation_monochromator 'Helios optics'
_diffrn_radiation_source 'Micro source'
_diffrn_radiation_type CuK\a
_diffrn_radiation_wavelength 1.54178
_diffrn_reflns_av_R_equivalents 0.031
_diffrn_reflns_av_sigmaI/netI 0.0259
_diffrn_reflns_limit_h_max 15
_diffrn_reflns_limit_h_min -15
_diffrn_reflns_limit_k_max 8
_diffrn_reflns_limit_k_min -7
_diffrn_reflns_limit_l_max 20
_diffrn_reflns_limit_l_min -20
_diffrn_reflns_number 24377
_diffrn_reflns_theta_full 67.77
_diffrn_reflns_theta_max 67.77
_diffrn_reflns_theta_min 2.68
_diffrn_standards_decay_% 0.00
_diffrn_standards_number 5
_exptl_absorpt_coefficient_mu 0.686
_exptl_absorpt_correction_T_max 0.9800
_exptl_absorpt_correction_T_min 0.7800
_exptl_absorpt_correction_type multi-scan
_exptl_absorpt_process_details 'Sadabs (Sheldrick,1996)'
_exptl_crystal_colour Colorless
_exptl_crystal_density_diffrn 1.230
_exptl_crystal_density_method 'not measured'
_exptl_crystal_description plate
_exptl_crystal_F_000 612
_exptl_crystal_size_max 0.28
_exptl_crystal_size_mid 0.20
_exptl_crystal_size_min 0.04
_refine_diff_density_max 0.150
_refine_diff_density_min -0.133
_refine_diff_density_rms 0.030
_refine_ls_abs_structure_details 'Flack H D (1983), XXXX Friedel Pairs'
_refine_ls_abs_structure_Flack 0.06(10)
_refine_ls_extinction_coef 0.0026(2)
_refine_ls_extinction_expression Fc^*^=kFc[1+0.001xFc^2^\l^3^/sin(2\q)]^-1/4^
_refine_ls_extinction_method SHELXL
_refine_ls_goodness_of_fit_ref 1.069
_refine_ls_hydrogen_treatment constr
_refine_ls_matrix_type full
_refine_ls_number_parameters 385
_refine_ls_number_reflns 5122
_refine_ls_number_restraints 1
_refine_ls_restrained_S_all 1.069
_refine_ls_R_factor_all 0.0271
_refine_ls_R_factor_gt 0.0263
_refine_ls_shift/su_max 0.001
_refine_ls_shift/su_mean 0.000
_refine_ls_structure_factor_coef Fsqd
_refine_ls_weighting_details 'calc w=1/[\s^2^(Fo^2^)+(0.0335P)^2^+0.2032P] where P=(Fo^2^+2Fc^2^)/3'
_refine_ls_weighting_scheme calc
_refine_ls_wR_factor_gt 0.0665
_refine_ls_wR_factor_ref 0.0673
_reflns_number_gt 5014
_reflns_number_total 5122
_reflns_threshold_expression I>2\s(I)
_cod_data_source_file jo5015195_si_003.cif
_cod_data_source_block han444
_cod_depositor_comments
;
The following automatic conversions were performed:

'_symmetry_cell_setting' value 'Monoclinic' changed to 'monoclinic'
according to
/usr/data/users/saulius/crontab/automatic-downloads/current/ACS/lib/dictionaries/cif_core.dic
dictionary named 'cif_core.dic' version 2.4.2 from
2011-04-26.

'_geom_bond_publ_flag' value 'Y' changed to 'y'
according to
/usr/data/users/saulius/crontab/automatic-downloads/current/ACS/lib/dictionaries/cif_core.dic
dictionary named 'cif_core.dic' version 2.4.2 from 2011-04-26 (45
times).

'_geom_angle_publ_flag' value 'Y' changed to 'y' according
to
/usr/data/users/saulius/crontab/automatic-downloads/current/ACS/lib/dictionaries/cif_core.dic
dictionary named 'cif_core.dic' version 2.4.2 from 2011-04-26 (62
times).

'_geom_torsion_publ_flag' value 'Y' changed to 'y' according
to
/usr/data/users/saulius/crontab/automatic-downloads/current/ACS/lib/dictionaries/cif_core.dic
dictionary named 'cif_core.dic' version 2.4.2 from 2011-04-26 (80
times).

Automatic conversion script
Id: cif_fix_values 2827 2014-09-09 07:05:25Z andrius 
;
_cod_original_sg_symbol_H-M P21
_cod_database_code 4030152

loop_
_symmetry_equiv_pos_as_xyz
'x, y, z'
'-x, y+1/2, -z'

loop_
_atom_site_label
_atom_site_type_symbol
_atom_site_fract_x
_atom_site_fract_y
_atom_site_fract_z
_atom_site_U_iso_or_equiv
_atom_site_adp_type
_atom_site_occupancy
_atom_site_symmetry_multiplicity
_atom_site_calc_flag
_atom_site_refinement_flags
O1 O 0.58328(6) 0.66244(13) 0.73718(5) 0.0251(2) Uani 1 1 d .
O2 O 0.61129(8) 0.50775(15) 0.62718(5) 0.0346(2) Uani 1 1 d .
O3 O 0.25469(6) 0.81213(14) 0.70604(5) 0.0266(2) Uani 1 1 d .
O4 O 0.31289(8) 0.93969(18) 0.82803(6) 0.0430(3) Uani 1 1 d .
O5 O 0.25149(6) 0.44164(14) 0.70179(5) 0.0270(2) Uani 1 1 d .
O6 O 0.13440(7) 0.52322(15) 0.78168(5) 0.0312(2) Uani 1 1 d .
O7 O 1.00070(7) 0.81672(14) 0.98725(5) 0.0304(2) Uani 1 1 d .
C1 C 0.56958(9) 0.6303(2) 0.65701(7) 0.0254(3) Uani 1 1 d .
C2 C 0.48689(9) 0.7603(2) 0.61176(7) 0.0261(3) Uani 1 1 d .
H2 H 0.4872 0.7450 0.5527 0.031 Uiso 1 1 calc R
C3 C 0.37596(9) 0.6944(2) 0.62581(7) 0.0273(3) Uani 1 1 d .
H3A H 0.3193 0.7630 0.5893 0.033 Uiso 1 1 calc R
H3B H 0.3677 0.5657 0.6098 0.033 Uiso 1 1 calc R
C4 C 0.35581(9) 0.71234(19) 0.71277(7) 0.0252(3) Uani 1 1 d .
H4 H 0.4158 0.7822 0.7465 0.030 Uiso 1 1 calc R
C5 C 0.33982(9) 0.5340(2) 0.75455(7) 0.0252(3) Uani 1 1 d .
H5 H 0.3180 0.5605 0.8074 0.030 Uiso 1 1 calc R
C6 C 0.43424(10) 0.4027(2) 0.76920(7) 0.0261(3) Uani 1 1 d .
H6A H 0.4592 0.3838 0.7175 0.031 Uiso 1 1 calc R
H6B H 0.4087 0.2849 0.7860 0.031 Uiso 1 1 calc R
C7 C 0.53139(9) 0.4659(2) 0.83443(7) 0.0246(3) Uani 1 1 d .
H7 H 0.5085 0.5783 0.8594 0.029 Uiso 1 1 calc R
C8 C 0.62584(9) 0.5171(2) 0.79399(7) 0.0238(3) Uani 1 1 d .
H8 H 0.6454 0.4112 0.7629 0.029 Uiso 1 1 calc R
C9 C 0.51227(10) 0.9592(2) 0.63238(7) 0.0290(3) Uani 1 1 d .
H9 H 0.5163 0.9760 0.6919 0.035 Uiso 1 1 calc R
C10 C 0.62137(11) 1.0098(2) 0.61243(9) 0.0399(4) Uani 1 1 d .
H10A H 0.6774 0.9321 0.6431 0.060 Uiso 1 1 calc R
H10B H 0.6376 1.1363 0.6271 0.060 Uiso 1 1 calc R
H10C H 0.6191 0.9935 0.5543 0.060 Uiso 1 1 calc R
C11 C 0.42368(11) 1.0827(2) 0.58726(8) 0.0344(3) Uani 1 1 d .
H11A H 0.4474 1.2088 0.5939 0.052 Uiso 1 1 calc R
H11B H 0.3580 1.0669 0.6094 0.052 Uiso 1 1 calc R
H11C H 0.4089 1.0516 0.5296 0.052 Uiso 1 1 calc R
C12 C 0.56481(10) 0.3281(2) 0.90340(7) 0.0284(3) Uani 1 1 d .
H12 H 0.6257 0.3830 0.9427 0.034 Uiso 1 1 calc R
C13 C 0.47350(11) 0.2936(2) 0.94941(8) 0.0341(3) Uani 1 1 d .
H13A H 0.4165 0.2236 0.9152 0.051 Uiso 1 1 calc R
H13B H 0.4441 0.4093 0.9634 0.051 Uiso 1 1 calc R
H13C H 0.5014 0.2259 0.9991 0.051 Uiso 1 1 calc R
C14 C 0.60561(12) 0.1499(2) 0.87506(9) 0.0381(4) Uani 1 1 d .
H14A H 0.6302 0.0717 0.9220 0.057 Uiso 1 1 calc R
H14B H 0.6657 0.1736 0.8474 0.057 Uiso 1 1 calc R
H14C H 0.5472 0.0900 0.8376 0.057 Uiso 1 1 calc R
C15 C 0.24091(10) 0.9101(2) 0.77120(7) 0.0284(3) Uani 1 1 d .
C16 C 0.12783(10) 0.9707(2) 0.76480(8) 0.0286(3) Uani 1 1 d .
C17 C 0.04608(10) 0.9130(2) 0.70217(8) 0.0316(3) Uani 1 1 d .
H17 H 0.0628 0.8414 0.6594 0.038 Uiso 1 1 calc R
C18 C -0.05968(11) 0.9605(2) 0.70263(9) 0.0372(3) Uani 1 1 d .
H18 H -0.1156 0.9212 0.6601 0.045 Uiso 1 1 calc R
C19 C -0.08413(12) 1.0651(2) 0.76495(9) 0.0409(4) Uani 1 1 d .
H19 H -0.1569 1.0955 0.7655 0.049 Uiso 1 1 calc R
C20 C -0.00303(12) 1.1256(2) 0.82629(9) 0.0408(4) Uani 1 1 d .
H20 H -0.0201 1.1991 0.8684 0.049 Uiso 1 1 calc R
C21 C 0.10296(12) 1.0793(2) 0.82631(8) 0.0338(3) Uani 1 1 d .
H21 H 0.1587 1.1215 0.8683 0.041 Uiso 1 1 calc R
C22 C 0.15175(10) 0.4600(2) 0.71928(7) 0.0256(3) Uani 1 1 d .
C23 C 0.06691(10) 0.3944(2) 0.65160(7) 0.0272(3) Uani 1 1 d .
C24 C 0.09076(10) 0.2940(2) 0.58747(8) 0.0307(3) Uani 1 1 d .
H24 H 0.1635 0.2663 0.5853 0.037 Uiso 1 1 calc R
C25 C 0.00846(12) 0.2344(2) 0.52681(9) 0.0394(4) Uani 1 1 d .
H25 H 0.0246 0.1652 0.4831 0.047 Uiso 1 1 calc R
C26 C -0.09727(11) 0.2754(3) 0.52968(9) 0.0431(4) Uani 1 1 d .
H26 H -0.1535 0.2333 0.4880 0.052 Uiso 1 1 calc R
C27 C -0.12211(11) 0.3771(3) 0.59252(9) 0.0410(4) Uani 1 1 d .
H27 H -0.1949 0.4059 0.5938 0.049 Uiso 1 1 calc R
C28 C -0.03960(10) 0.4367(2) 0.65382(8) 0.0332(3) Uani 1 1 d .
H28 H -0.0560 0.5065 0.6973 0.040 Uiso 1 1 calc R
C29 C 0.72601(9) 0.58910(19) 0.84818(7) 0.0237(3) Uani 1 1 d .
C30 C 0.72161(10) 0.7019(2) 0.91340(7) 0.0270(3) Uani 1 1 d .
H30 H 0.6539 0.7309 0.9266 0.032 Uiso 1 1 calc R
C31 C 0.81489(10) 0.7724(2) 0.95926(7) 0.0280(3) Uani 1 1 d .
H31 H 0.8109 0.8477 1.0043 0.034 Uiso 1 1 calc R
C32 C 0.91474(9) 0.7337(2) 0.93974(7) 0.0255(3) Uani 1 1 d .
C33 C 0.92083(9) 0.6196(2) 0.87548(7) 0.0274(3) Uani 1 1 d .
H33 H 0.9885 0.5909 0.8621 0.033 Uiso 1 1 calc R
C34 C 0.82620(10) 0.5479(2) 0.83089(7) 0.0265(3) Uani 1 1 d .
H34 H 0.8303 0.4683 0.7873 0.032 Uiso 1 1 calc R
C35 C 1.10592(10) 0.7624(2) 0.97820(8) 0.0331(3) Uani 1 1 d .
H35A H 1.1169 0.6349 0.9932 0.050 Uiso 1 1 calc R
H35B H 1.1598 0.8362 1.0135 0.050 Uiso 1 1 calc R
H35C H 1.1133 0.7789 0.9217 0.050 Uiso 1 1 calc R

loop_
_atom_site_aniso_label
_atom_site_aniso_U_11
_atom_site_aniso_U_22
_atom_site_aniso_U_33
_atom_site_aniso_U_23
_atom_site_aniso_U_13
_atom_site_aniso_U_12
O1 0.0257(4) 0.0257(6) 0.0224(4) 0.0012(4) 0.0011(3) 0.0015(4)
O2 0.0398(5) 0.0364(7) 0.0286(4) 0.0001(4) 0.0090(4) 0.0101(4)
O3 0.0235(4) 0.0291(6) 0.0263(4) -0.0032(4) 0.0026(3) 0.0025(4)
O4 0.0345(5) 0.0495(8) 0.0407(5) -0.0183(5) -0.0034(4) 0.0048(5)
O5 0.0205(4) 0.0302(6) 0.0297(4) -0.0059(4) 0.0029(3) -0.0039(4)
O6 0.0288(4) 0.0350(6) 0.0307(5) -0.0037(4) 0.0078(3) -0.0023(4)
O7 0.0245(4) 0.0312(7) 0.0332(5) -0.0045(4) -0.0002(3) -0.0031(4)
C1 0.0245(6) 0.0276(9) 0.0242(5) 0.0007(6) 0.0049(4) -0.0025(5)
C2 0.0266(6) 0.0303(9) 0.0208(5) 0.0000(5) 0.0030(4) 0.0016(5)
C3 0.0261(6) 0.0297(9) 0.0250(6) -0.0016(5) 0.0022(5) 0.0007(5)
C4 0.0208(5) 0.0269(9) 0.0267(6) -0.0026(5) 0.0018(4) 0.0003(5)
C5 0.0212(5) 0.0272(8) 0.0260(6) -0.0033(5) 0.0013(4) -0.0025(5)
C6 0.0255(6) 0.0241(8) 0.0277(6) -0.0015(5) 0.0025(5) -0.0016(5)
C7 0.0240(6) 0.0239(8) 0.0250(6) -0.0002(5) 0.0030(4) -0.0001(5)
C8 0.0244(5) 0.0215(8) 0.0244(5) 0.0008(5) 0.0016(4) 0.0019(5)
C9 0.0329(6) 0.0305(9) 0.0223(6) 0.0006(5) 0.0023(5) -0.0007(6)
C10 0.0358(7) 0.0357(11) 0.0471(8) 0.0055(7) 0.0054(6) -0.0045(6)
C11 0.0394(7) 0.0331(10) 0.0302(7) 0.0019(6) 0.0056(5) 0.0046(6)
C12 0.0287(6) 0.0280(9) 0.0281(6) 0.0023(5) 0.0042(5) -0.0010(5)
C13 0.0399(7) 0.0303(10) 0.0336(6) 0.0026(6) 0.0110(5) -0.0010(6)
C14 0.0427(8) 0.0325(10) 0.0410(7) 0.0084(7) 0.0128(6) 0.0087(7)
C15 0.0310(6) 0.0244(9) 0.0291(6) -0.0032(6) 0.0042(5) 0.0001(5)
C16 0.0315(6) 0.0237(9) 0.0308(6) 0.0024(5) 0.0069(5) 0.0039(5)
C17 0.0313(6) 0.0280(9) 0.0350(7) -0.0013(6) 0.0053(5) 0.0028(6)
C18 0.0300(7) 0.0335(10) 0.0471(8) 0.0022(7) 0.0053(6) 0.0034(6)
C19 0.0351(7) 0.0385(11) 0.0519(9) 0.0079(7) 0.0153(6) 0.0123(7)
C20 0.0506(8) 0.0368(10) 0.0391(7) 0.0037(7) 0.0189(6) 0.0168(8)
C21 0.0424(7) 0.0294(10) 0.0296(7) 0.0003(6) 0.0071(5) 0.0074(6)
C22 0.0232(6) 0.0231(8) 0.0306(6) 0.0026(5) 0.0053(5) 0.0000(5)
C23 0.0241(6) 0.0264(9) 0.0298(6) 0.0033(5) 0.0017(5) -0.0032(5)
C24 0.0292(6) 0.0265(9) 0.0346(6) -0.0001(6) 0.0011(5) 0.0013(5)
C25 0.0414(8) 0.0350(11) 0.0370(7) -0.0034(6) -0.0046(6) -0.0003(7)
C26 0.0335(7) 0.0456(12) 0.0433(8) 0.0014(8) -0.0103(6) -0.0075(7)
C27 0.0238(6) 0.0491(12) 0.0471(8) 0.0102(8) -0.0008(6) -0.0026(6)
C28 0.0277(6) 0.0357(10) 0.0362(7) 0.0053(6) 0.0066(5) -0.0003(6)
C29 0.0237(6) 0.0225(8) 0.0236(6) 0.0024(5) 0.0014(4) 0.0011(5)
C30 0.0244(6) 0.0260(8) 0.0309(6) -0.0020(5) 0.0060(5) 0.0011(5)
C31 0.0298(6) 0.0254(9) 0.0285(6) -0.0032(6) 0.0046(5) 0.0000(5)
C32 0.0258(6) 0.0226(8) 0.0260(6) 0.0032(5) -0.0004(4) -0.0018(5)
C33 0.0234(6) 0.0298(9) 0.0288(6) 0.0007(6) 0.0046(5) 0.0008(5)
C34 0.0276(6) 0.0283(9) 0.0233(6) -0.0014(5) 0.0047(5) 0.0022(5)
C35 0.0242(6) 0.0327(10) 0.0399(7) 0.0007(6) 0.0000(5) -0.0013(6)

loop_
_atom_type_symbol
_atom_type_description
_atom_type_scat_dispersion_real
_atom_type_scat_dispersion_imag
_atom_type_scat_source
C C 0.0181 0.0091 'International Tables Vol C Tables 4.2.6.8 and 6.1.1.4'
H H 0.0000 0.0000 'International Tables Vol C Tables 4.2.6.8 and 6.1.1.4'
O O 0.0492 0.0322 'International Tables Vol C Tables 4.2.6.8 and 6.1.1.4'

loop_
_geom_angle_atom_site_label_1
_geom_angle_atom_site_label_2
_geom_angle_atom_site_label_3
_geom_angle
_geom_angle_publ_flag
C1 O1 C8 118.80(11) y
C15 O3 C4 117.05(9) y
C22 O5 C5 117.23(9) y
C32 O7 C35 117.73(10) y
O2 C1 O1 124.50(12) y
O2 C1 C2 125.74(11) y
O1 C1 C2 109.55(11) y
C1 C2 C9 113.73(10) y
C1 C2 C3 106.39(11) y
C9 C2 C3 115.19(11) y
C1 C2 H2 107 ?
C9 C2 H2 107 ?
C3 C2 H2 107 ?
C4 C3 C2 116.04(10) y
C4 C3 H3A 108.3 ?
C2 C3 H3A 108.3 ?
C4 C3 H3B 108.3 ?
C2 C3 H3B 108.3 ?
H3A C3 H3B 107.4 ?
O3 C4 C5 106.33(9) y
O3 C4 C3 105.79(9) y
C5 C4 C3 115.06(12) y
O3 C4 H4 109.8 ?
C5 C4 H4 109.8 ?
C3 C4 H4 109.8 ?
O5 C5 C6 106.55(11) y
O5 C5 C4 106.23(9) y
C6 C5 C4 117.21(10) y
O5 C5 H5 108.9 ?
C6 C5 H5 108.9 ?
C4 C5 H5 108.9 ?
C5 C6 C7 114.31(11) y
C5 C6 H6A 108.7 ?
C7 C6 H6A 108.7 ?
C5 C6 H6B 108.7 ?
C7 C6 H6B 108.7 ?
H6A C6 H6B 107.6 ?
C8 C7 C12 111.92(10) y
C8 C7 C6 109.86(9) y
C12 C7 C6 113.43(11) y
C8 C7 H7 107.1 ?
C12 C7 H7 107.1 ?
C6 C7 H7 107.1 ?
O1 C8 C29 107.12(11) y
O1 C8 C7 104.48(9) y
C29 C8 C7 117.09(10) y
O1 C8 H8 109.3 ?
C29 C8 H8 109.3 ?
C7 C8 H8 109.3 ?
C10 C9 C11 110.54(12) y
C10 C9 C2 110.16(12) y
C11 C9 C2 111.13(11) y
C10 C9 H9 108.3 ?
C11 C9 H9 108.3 ?
C2 C9 H9 108.3 ?
C9 C10 H10A 109.5 ?
C9 C10 H10B 109.5 ?
H10A C10 H10B 109.5 ?
C9 C10 H10C 109.5 ?
H10A C10 H10C 109.5 ?
H10B C10 H10C 109.5 ?
C9 C11 H11A 109.5 ?
C9 C11 H11B 109.5 ?
H11A C11 H11B 109.5 ?
C9 C11 H11C 109.5 ?
H11A C11 H11C 109.5 ?
H11B C11 H11C 109.5 ?
C14 C12 C13 110.30(13) y
C14 C12 C7 113.42(11) y
C13 C12 C7 111.49(11) y
C14 C12 H12 107.1 ?
C13 C12 H12 107.1 ?
C7 C12 H12 107.1 ?
C12 C13 H13A 109.5 ?
C12 C13 H13B 109.5 ?
H13A C13 H13B 109.5 ?
C12 C13 H13C 109.5 ?
H13A C13 H13C 109.5 ?
H13B C13 H13C 109.5 ?
C12 C14 H14A 109.5 ?
C12 C14 H14B 109.5 ?
H14A C14 H14B 109.5 ?
C12 C14 H14C 109.5 ?
H14A C14 H14C 109.5 ?
H14B C14 H14C 109.5 ?
O4 C15 O3 122.95(12) y
O4 C15 C16 124.97(12) y
O3 C15 C16 112.06(10) y
C21 C16 C17 119.83(12) y
C21 C16 C15 118.21(12) y
C17 C16 C15 121.84(12) y
C18 C17 C16 119.69(13) y
C18 C17 H17 120.2 ?
C16 C17 H17 120.2 ?
C17 C18 C19 120.16(14) y
C17 C18 H18 119.9 ?
C19 C18 H18 119.9 ?
C20 C19 C18 120.30(13) y
C20 C19 H19 119.9 ?
C18 C19 H19 119.9 ?
C19 C20 C21 119.99(14) y
C19 C20 H20 120 ?
C21 C20 H20 120 ?
C20 C21 C16 119.99(14) y
C20 C21 H21 120 ?
C16 C21 H21 120 ?
O6 C22 O5 124.00(11) y
O6 C22 C23 124.53(11) y
O5 C22 C23 111.46(10) y
C24 C23 C28 119.81(12) y
C24 C23 C22 122.41(11) y
C28 C23 C22 117.78(12) y
C25 C24 C23 119.89(12) y
C25 C24 H24 120.1 ?
C23 C24 H24 120.1 ?
C26 C25 C24 120.08(14) y
C26 C25 H25 120 ?
C24 C25 H25 120 ?
C25 C26 C27 120.67(13) y
C25 C26 H26 119.7 ?
C27 C26 H26 119.7 ?
C26 C27 C28 119.44(13) y
C26 C27 H27 120.3 ?
C28 C27 H27 120.3 ?
C23 C28 C27 120.10(14) y
C23 C28 H28 120 ?
C27 C28 H28 120 ?
C34 C29 C30 118.32(11) y
C34 C29 C8 119.39(11) y
C30 C29 C8 122.24(11) y
C31 C30 C29 120.59(11) y
C31 C30 H30 119.7 ?
C29 C30 H30 119.7 ?
C30 C31 C32 120.39(12) y
C30 C31 H31 119.8 ?
C32 C31 H31 119.8 ?
O7 C32 C33 125.01(11) y
O7 C32 C31 115.17(11) y
C33 C32 C31 119.82(11) y
C32 C33 C34 118.87(11) y
C32 C33 H33 120.6 ?
C34 C33 H33 120.6 ?
C29 C34 C33 121.98(12) y
C29 C34 H34 119 ?
C33 C34 H34 119 ?
O7 C35 H35A 109.5 ?
O7 C35 H35B 109.5 ?
H35A C35 H35B 109.5 ?
O7 C35 H35C 109.5 ?
H35A C35 H35C 109.5 ?
H35B C35 H35C 109.5 ?

loop_
_geom_bond_atom_site_label_1
_geom_bond_atom_site_label_2
_geom_bond_distance
_geom_bond_publ_flag
O1 C1 1.3472(14) y
O1 C8 1.4707(16) y
O2 C1 1.2063(17) y
O3 C15 1.3529(16) y
O3 C4 1.4627(15) y
O4 C15 1.2069(16) y
O5 C22 1.3562(14) y
O5 C5 1.4570(14) y
O6 C22 1.2070(16) y
O7 C32 1.3656(15) y
O7 C35 1.4261(16) y
C1 C2 1.5146(18) y
C2 C9 1.533(2) y
C2 C3 1.5460(17) y
C2 H2 1 ?
C3 C4 1.5375(16) y
C3 H3a 0.99 ?
C3 H3b 0.99 ?
C4 C5 1.527(2) y
C4 H4 1 ?
C5 C6 1.5229(18) y
C5 H5 1 ?
C6 C7 1.5540(16) y
C6 H6a 0.99 ?
C6 H6b 0.99 ?
C7 C8 1.5315(16) y
C7 C12 1.5418(18) y
C7 H7 1 ?
C8 C29 1.5090(16) y
C8 H8 1 ?
C9 C10 1.5281(19) y
C9 C11 1.5301(19) y
C9 H9 1 ?
C10 H10a 0.98 ?
C10 H10b 0.98 ?
C10 H10c 0.98 ?
C11 H11a 0.98 ?
C11 H11b 0.98 ?
C11 H11c 0.98 ?
C12 C14 1.526(2) y
C12 C13 1.5300(18) y
C12 H12 1 ?
C13 H13a 0.98 ?
C13 H13b 0.98 ?
C13 H13c 0.98 ?
C14 H14a 0.98 ?
C14 H14b 0.98 ?
C14 H14c 0.98 ?
C15 C16 1.4831(18) y
C16 C21 1.3929(19) y
C16 C17 1.3941(19) y
C17 C18 1.3847(19) y
C17 H17 0.95 ?
C18 C19 1.385(2) y
C18 H18 0.95 ?
C19 C20 1.382(2) y
C19 H19 0.95 ?
C20 C21 1.384(2) y
C20 H20 0.95 ?
C21 H21 0.95 ?
C22 C23 1.4881(17) y
C23 C24 1.390(2) y
C23 C28 1.3907(17) y
C24 C25 1.3826(19) y
C24 H24 0.95 ?
C25 C26 1.381(2) y
C25 H25 0.95 ?
C26 C27 1.382(2) y
C26 H26 0.95 ?
C27 C28 1.3910(19) y
C27 H27 0.95 ?
C28 H28 0.95 ?
C29 C34 1.3875(17) y
C29 C30 1.3881(18) y
C30 C31 1.3822(18) y
C30 H30 0.95 ?
C31 C32 1.3944(18) y
C31 H31 0.95 ?
C32 C33 1.3853(19) y
C33 C34 1.3902(18) y
C33 H33 0.95 ?
C34 H34 0.95 ?
C35 H35a 0.98 ?
C35 H35b 0.98 ?
C35 H35c 0.98 ?

loop_
_geom_torsion_atom_site_label_1
_geom_torsion_atom_site_label_2
_geom_torsion_atom_site_label_3
_geom_torsion_atom_site_label_4
_geom_torsion
_geom_torsion_publ_flag
C8 O1 C1 O2 -17.70(18) y
C8 O1 C1 C2 157.25(10) y
O2 C1 C2 C9 -131.52(14) y
O1 C1 C2 C9 53.61(13) y
O2 C1 C2 C3 100.61(15) y
O1 C1 C2 C3 -74.26(13) y
C1 C2 C3 C4 68.04(15) y
C9 C2 C3 C4 -58.96(15) y
C15 O3 C4 C5 84.22(13) y
C15 O3 C4 C3 -152.99(11) y
C2 C3 C4 O3 126.57(12) y
C2 C3 C4 C5 -116.37(13) y
C22 O5 C5 C6 137.84(11) y
C22 O5 C5 C4 -96.47(12) y
O3 C4 C5 O5 61.08(11) y
C3 C4 C5 O5 -55.67(12) y
O3 C4 C5 C6 179.98(10) y
C3 C4 C5 C6 63.23(14) y
O5 C5 C6 C7 -171.5(1) y
C4 C5 C6 C7 69.77(14) y
C5 C6 C7 C8 -109.40(13) y
C5 C6 C7 C12 124.52(12) y
C1 O1 C8 C29 123.07(11) y
C1 O1 C8 C7 -112.06(11) y
C12 C7 C8 O1 -173.74(10) y
C6 C7 C8 O1 59.32(13) y
C12 C7 C8 C29 -55.48(16) y
C6 C7 C8 C29 177.58(12) y
C1 C2 C9 C10 59.33(13) y
C3 C2 C9 C10 -177.49(11) y
C1 C2 C9 C11 -177.81(10) y
C3 C2 C9 C11 -54.62(13) y
C8 C7 C12 C14 -61.03(15) y
C6 C7 C12 C14 63.95(14) y
C8 C7 C12 C13 173.74(11) y
C6 C7 C12 C13 -61.27(15) y
C4 O3 C15 O4 11.4(2) y
C4 O3 C15 C16 -167.08(11) y
O4 C15 C16 C21 4.1(2) y
O3 C15 C16 C21 -177.43(13) y
O4 C15 C16 C17 -171.90(15) y
O3 C15 C16 C17 6.6(2) y
C21 C16 C17 C18 -1.6(2) y
C15 C16 C17 C18 174.38(14) y
C16 C17 C18 C19 0.1(2) y
C17 C18 C19 C20 1.2(3) y
C18 C19 C20 C21 -1.1(3) y
C19 C20 C21 C16 -0.4(2) y
C17 C16 C21 C20 1.7(2) y
C15 C16 C21 C20 -174.37(14) y
C5 O5 C22 O6 -11.88(19) y
C5 O5 C22 C23 167.45(11) y
O6 C22 C23 C24 -168.30(14) y
O5 C22 C23 C24 12.37(19) y
O6 C22 C23 C28 11.7(2) y
O5 C22 C23 C28 -167.61(12) y
C28 C23 C24 C25 -0.9(2) y
C22 C23 C24 C25 179.08(14) y
C23 C24 C25 C26 0.3(2) y
C24 C25 C26 C27 0.5(3) y
C25 C26 C27 C28 -0.7(3) y
C24 C23 C28 C27 0.7(2) y
C22 C23 C28 C27 -179.30(13) y
C26 C27 C28 C23 0.1(2) y
O1 C8 C29 C34 -97.97(14) y
C7 C8 C29 C34 145.19(13) y
O1 C8 C29 C30 79.38(14) y
C7 C8 C29 C30 -37.46(19) y
C34 C29 C30 C31 0.6(2) y
C8 C29 C30 C31 -176.74(13) y
C29 C30 C31 C32 1.1(2) y
C35 O7 C32 C33 -9.68(19) y
C35 O7 C32 C31 170.99(12) y
C30 C31 C32 O7 177.46(13) y
C30 C31 C32 C33 -1.9(2) y
O7 C32 C33 C34 -178.38(13) y
C31 C32 C33 C34 0.9(2) y
C30 C29 C34 C33 -1.6(2) y
C8 C29 C34 C33 175.81(13) y
C32 C33 C34 C29 0.9(2) y
